data_7707637
loop_
_publ_author_name
'Feuerstein, Wolfram'
'Breher, Frank'

_publ_section_title
;
 Non-palindromic (C^C^D) gold(III) pincer complexes are not accessible by
 intramolecular oxidative addition of biphenylenes - an experimental and
 quantum chemical study.
;
_journal_issue 28
_journal_name_full 'Dalton transactions (Cambridge, England : 2003)'
_journal_page_first 9754
_journal_page_last 9767
_journal_paper_doi 10.1039/d1dt00953b
_journal_volume 50
_journal_year 2021
_chemical_formula_moiety 'C12 H7 Br'
_chemical_formula_sum 'C12 H7 Br'
_chemical_formula_weight 231.09
_chemical_name_systematic 1-Brombiphenylen
_space_group_crystal_system monoclinic
_space_group_IT_number 14
_space_group_name_Hall '-P 2yn'
_space_group_name_H-M_alt 'P 1 21/n 1'
_atom_sites_solution_hydrogens geom
_atom_sites_solution_primary dual
_audit_creation_date 2020-02-05
_audit_creation_method
;
Olex2 1.3
(compiled Nov 21 2019 18:26:39 for OlexSys, GUI svn.r6003)
;
_audit_update_record
;
2020-07-22 deposited with the CCDC.	2021-06-09 downloaded from the CCDC.
;
_cell_angle_alpha 90
_cell_angle_beta 110.81(3)
_cell_angle_gamma 90
_cell_formula_units_Z 8
_cell_length_a 11.984(2)
_cell_length_b 11.811(2)
_cell_length_c 14.110(3)
_cell_measurement_reflns_used 19485
_cell_measurement_temperature 200
_cell_measurement_theta_max 29.2
_cell_measurement_theta_min 1.6
_cell_volume 1866.9(7)
_computing_molecular_graphics 'Olex2 1.3 (Dolomanov et al., 2009)'
_computing_publication_material 'Olex2 1.3 (Dolomanov et al., 2009)'
_computing_structure_refinement 'SHELXL 2017/1 (Sheldrick, 2015)'
_computing_structure_solution 'SHELXT 2014/5 (Sheldrick, 2014)'
_diffrn_ambient_temperature 200
_diffrn_detector 'image plate (34 cm diameter)'
_diffrn_detector_area_resol_mean 6.67
_diffrn_detector_type STOE
_diffrn_measured_fraction_theta_full 1.000
_diffrn_measured_fraction_theta_max 1.000
_diffrn_measurement_device '2-circle goniometer'
_diffrn_measurement_device_type 'STOE IPDS 2'
_diffrn_measurement_method 'rotation method'
_diffrn_radiation_collimation '0.5 mm diameter, monocapillary'
_diffrn_radiation_monochromator 'plane graphite'
_diffrn_radiation_polarisn_norm 0
_diffrn_radiation_type 'Mo K\a'
_diffrn_radiation_wavelength 0.71073
_diffrn_reflns_av_R_equivalents 0.0522
_diffrn_reflns_av_unetI/netI 0.0340
_diffrn_reflns_Laue_measured_fraction_full 1.000
_diffrn_reflns_Laue_measured_fraction_max 1.000
_diffrn_reflns_limit_h_max 15
_diffrn_reflns_limit_h_min -15
_diffrn_reflns_limit_k_max 15
_diffrn_reflns_limit_k_min -15
_diffrn_reflns_limit_l_max 18
_diffrn_reflns_limit_l_min -18
_diffrn_reflns_number 17619
_diffrn_reflns_point_group_measured_fraction_full 1.000
_diffrn_reflns_point_group_measured_fraction_max 1.000
_diffrn_reflns_theta_full 25.242
_diffrn_reflns_theta_max 28.279
_diffrn_reflns_theta_min 1.922
_diffrn_source 'sealed X-ray tube, 12 x 0.4 mm long-fine focus'
_diffrn_source_current 40
_diffrn_source_power 2.000
_diffrn_source_voltage 50
_exptl_absorpt_coefficient_mu 4.346
_exptl_absorpt_correction_T_max 0.7093
_exptl_absorpt_correction_T_min 0.4491
_exptl_absorpt_correction_type numerical
_exptl_absorpt_process_details
'Stoe & Cie, X-RED, version 1.28b: Program for data reduction and absorptioncorrection, Stoe &CieGmbH, Darmatadt, Germany, 2005.'
_exptl_crystal_colour 'clear light yellow'
_exptl_crystal_colour_lustre clear
_exptl_crystal_colour_modifier light
_exptl_crystal_colour_primary yellow
_exptl_crystal_density_diffrn 1.644
_exptl_crystal_description block
_exptl_crystal_F_000 912
_exptl_crystal_size_max 0.4
_exptl_crystal_size_mid 0.35
_exptl_crystal_size_min 0.35
_refine_diff_density_max 0.532
_refine_diff_density_min -0.987
_refine_diff_density_rms 0.107
_refine_ls_extinction_method none
_refine_ls_goodness_of_fit_ref 1.036
_refine_ls_hydrogen_treatment constr
_refine_ls_matrix_type full
_refine_ls_number_parameters 235
_refine_ls_number_reflns 4641
_refine_ls_number_restraints 0
_refine_ls_restrained_S_all 1.036
_refine_ls_R_factor_all 0.0534
_refine_ls_R_factor_gt 0.0355
_refine_ls_shift/su_max 0.001
_refine_ls_shift/su_mean 0.000
_refine_ls_structure_factor_coef Fsqd
_refine_ls_weighting_details 'w=1/[\s^2^(Fo^2^)+(0.0418P)^2^+1.4297P] where P=(Fo^2^+2Fc^2^)/3'
_refine_ls_weighting_scheme calc
_refine_ls_wR_factor_gt 0.0823
_refine_ls_wR_factor_ref 0.0938
_reflns_Friedel_coverage 0.000
_reflns_number_gt 3470
_reflns_number_total 4641
_reflns_threshold_expression 'I > 2\s(I)'
_cod_data_source_file d1dt00953b2.cif
_cod_data_source_block wf_a
_cod_depositor_comments 'Adding full bibliography for 7707636--7707640.cif.'
_cod_database_code 7707637
_shelx_shelxl_version_number 2017/1
_shelx_space_group_comment
;
The symmetry employed for this shelxl refinement is uniquely defined
by the following loop, which should always be used as a source of
symmetry information in preference to the above space-group names.
They are only intended as comments.
;
_olex2_refinement_description
;
1. Fixed Uiso
 At 1.2 times of:
  All C(H) groups
2.a Aromatic/amide H refined with riding coordinates:
 C3(H3), C4(H4), C15(H15), C16(H16), C20(H20), C2(H2), C23(H23), C21(H21),
 C8(H8), C14(H14), C22(H22), C11(H11), C9(H9), C10(H10)
;
_olex2_exptl_crystal_mounting_method mitigen-tip
_olex2_submission_original_sample_id biph-br
_olex2_submission_special_instructions 'No special instructions were received'

loop_
_space_group_symop_operation_xyz
'x, y, z'
'-x+1/2, y+1/2, -z+1/2'
'-x, -y, -z'
'x-1/2, -y-1/2, z-1/2'

loop_
_atom_site_label
_atom_site_type_symbol
_atom_site_fract_x
_atom_site_fract_y
_atom_site_fract_z
_atom_site_U_iso_or_equiv
_atom_site_adp_type
_atom_site_occupancy
_atom_site_site_symmetry_order
_atom_site_calc_flag
_atom_site_refinement_flags_posn
_atom_site_refinement_flags_adp
_atom_site_refinement_flags_occupancy
_atom_site_disorder_assembly
_atom_site_disorder_group
Br1 Br 0.27017(3) 0.46364(3) 0.71724(2) 0.05312(11) Uani 1 1 d . . . . .
Br2 Br 0.58646(3) 0.31134(3) 0.67806(2) 0.05412(11) Uani 1 1 d . . . . .
C6 C 0.1386(2) 0.5708(2) 0.53019(18) 0.0321(5) Uani 1 1 d . . . . .
C24 C 0.3401(2) 0.0726(2) 0.40767(19) 0.0347(5) Uani 1 1 d . . . . .
C18 C 0.4501(2) 0.1955(2) 0.49667(18) 0.0328(5) Uani 1 1 d . . . . .
C17 C 0.4016(2) 0.1783(2) 0.39016(19) 0.0343(5) Uani 1 1 d . . . . .
C19 C 0.3887(2) 0.0915(2) 0.51396(19) 0.0331(5) Uani 1 1 d . . . . .
C7 C 0.0754(2) 0.6762(2) 0.5420(2) 0.0351(5) Uani 1 1 d . . . . .
C3 C 0.1935(2) 0.4158(2) 0.4079(2) 0.0414(6) Uani 1 1 d . . . . .
H3 H 0.214181 0.361817 0.366977 0.050 Uiso 1 1 calc R U . . .
C5 C 0.0924(2) 0.5827(2) 0.42299(19) 0.0349(5) Uani 1 1 d . . . . .
C4 C 0.1191(3) 0.5081(2) 0.3609(2) 0.0410(6) Uani 1 1 d . . . . .
H4 H 0.089216 0.517397 0.289332 0.049 Uiso 1 1 calc R U . . .
C12 C 0.0274(2) 0.6883(2) 0.4352(2) 0.0369(5) Uani 1 1 d . . . . .
C1 C 0.2089(2) 0.4817(2) 0.57498(19) 0.0356(5) Uani 1 1 d . . . . .
C15 C 0.4994(3) 0.3408(2) 0.3645(2) 0.0477(7) Uani 1 1 d . . . . .
H15 H 0.517457 0.392276 0.320188 0.057 Uiso 1 1 calc R U . . .
C16 C 0.4256(3) 0.2491(2) 0.3232(2) 0.0420(6) Uani 1 1 d . . . . .
H16 H 0.393427 0.236294 0.252176 0.050 Uiso 1 1 calc R U . . .
C20 C 0.3679(2) 0.0207(2) 0.5824(2) 0.0404(6) Uani 1 1 d . . . . .
H20 H 0.400261 0.034123 0.653392 0.048 Uiso 1 1 calc R U . . .
C2 C 0.2369(2) 0.4025(2) 0.5122(2) 0.0400(6) Uani 1 1 d . . . . .
H2 H 0.285987 0.339299 0.541660 0.048 Uiso 1 1 calc R U . . .
C23 C 0.2703(2) -0.0182(2) 0.3672(2) 0.0421(6) Uani 1 1 d . . . . .
H23 H 0.237994 -0.031236 0.296170 0.051 Uiso 1 1 calc R U . . .
C13 C 0.5221(2) 0.2855(2) 0.5368(2) 0.0381(5) Uani 1 1 d . . . . .
C21 C 0.2949(3) -0.0740(2) 0.5401(2) 0.0448(6) Uani 1 1 d . . . . .
H21 H 0.277398 -0.126361 0.584031 0.054 Uiso 1 1 calc R U . . .
C8 C 0.0513(3) 0.7495(2) 0.6070(2) 0.0450(6) Uani 1 1 d . . . . .
H8 H 0.083554 0.740206 0.678481 0.054 Uiso 1 1 calc R U . . .
C14 C 0.5482(3) 0.3600(2) 0.4694(2) 0.0443(6) Uani 1 1 d . . . . .
H14 H 0.598992 0.423192 0.495084 0.053 Uiso 1 1 calc R U . . .
C22 C 0.2486(3) -0.0923(2) 0.4374(2) 0.0455(6) Uani 1 1 d . . . . .
H22 H 0.200231 -0.157182 0.412551 0.055 Uiso 1 1 calc R U . . .
C11 C -0.0477(3) 0.7747(3) 0.3898(2) 0.0482(7) Uani 1 1 d . . . . .
H11 H -0.081251 0.782756 0.318197 0.058 Uiso 1 1 calc R U . . .
C9 C -0.0248(3) 0.8399(3) 0.5603(3) 0.0537(8) Uani 1 1 d . . . . .
H9 H -0.044094 0.894418 0.601561 0.064 Uiso 1 1 calc R U . . .
C10 C -0.0722(3) 0.8518(3) 0.4567(3) 0.0551(8) Uani 1 1 d . . . . .
H10 H -0.123369 0.914226 0.428864 0.066 Uiso 1 1 calc R U . . .

loop_
_atom_site_aniso_label
_atom_site_aniso_U_11
_atom_site_aniso_U_22
_atom_site_aniso_U_33
_atom_site_aniso_U_23
_atom_site_aniso_U_13
_atom_site_aniso_U_12
Br1 0.05326(19) 0.0621(2) 0.03811(16) 0.00769(12) 0.00903(12) 0.00397(14)
Br2 0.05256(19) 0.0614(2) 0.04342(17) -0.01487(13) 0.01094(13) -0.00858(14)
C6 0.0299(11) 0.0323(12) 0.0357(12) -0.0029(9) 0.0135(9) -0.0040(10)
C24 0.0319(12) 0.0356(12) 0.0363(12) 0.0019(10) 0.0119(10) 0.0048(10)
C18 0.0293(11) 0.0353(12) 0.0347(12) -0.0009(9) 0.0124(9) 0.0018(10)
C17 0.0331(12) 0.0353(13) 0.0351(12) -0.0022(10) 0.0128(10) 0.0014(10)
C19 0.0279(11) 0.0337(12) 0.0383(12) 0.0002(10) 0.0124(9) 0.0019(10)
C7 0.0318(12) 0.0312(12) 0.0446(14) -0.0007(10) 0.0164(10) -0.0029(10)
C3 0.0422(14) 0.0363(13) 0.0528(15) -0.0108(11) 0.0258(12) -0.0035(11)
C5 0.0335(12) 0.0369(13) 0.0355(12) 0.0013(10) 0.0139(10) -0.0031(10)
C4 0.0440(15) 0.0444(14) 0.0362(13) -0.0029(11) 0.0163(11) -0.0062(12)
C12 0.0349(13) 0.0343(12) 0.0439(14) 0.0037(10) 0.0169(10) -0.0008(10)
C1 0.0320(12) 0.0372(13) 0.0383(13) -0.0001(10) 0.0132(10) -0.0019(10)
C15 0.0534(17) 0.0393(14) 0.0602(18) 0.0144(13) 0.0320(14) 0.0023(13)
C16 0.0490(15) 0.0418(15) 0.0354(13) 0.0035(11) 0.0151(11) 0.0063(12)
C20 0.0351(13) 0.0471(15) 0.0419(14) 0.0042(11) 0.0172(11) 0.0053(11)
C2 0.0363(13) 0.0333(13) 0.0539(15) -0.0002(11) 0.0202(11) 0.0017(10)
C23 0.0392(14) 0.0416(15) 0.0441(14) -0.0057(11) 0.0131(11) -0.0041(11)
C13 0.0332(12) 0.0406(14) 0.0411(13) -0.0057(10) 0.0138(10) 0.0000(11)
C21 0.0438(15) 0.0406(14) 0.0581(17) 0.0083(12) 0.0281(13) 0.0026(12)
C8 0.0454(15) 0.0380(14) 0.0575(17) -0.0088(12) 0.0253(13) -0.0041(12)
C14 0.0439(15) 0.0357(13) 0.0582(17) -0.0046(12) 0.0243(13) -0.0058(12)
C22 0.0402(14) 0.0381(14) 0.0620(18) -0.0046(12) 0.0226(13) -0.0062(12)
C11 0.0415(15) 0.0446(15) 0.0605(18) 0.0137(13) 0.0205(13) 0.0041(13)
C9 0.0563(18) 0.0351(14) 0.082(2) -0.0078(14) 0.0397(17) -0.0012(13)
C10 0.0463(17) 0.0384(15) 0.087(2) 0.0117(15) 0.0318(16) 0.0087(13)

loop_
_atom_type_symbol
_atom_type_description
_atom_type_scat_dispersion_real
_atom_type_scat_dispersion_imag
_atom_type_scat_source
C C 0.0033 0.0016 'International Tables Vol C Tables 4.2.6.8 and 6.1.1.4'
H H 0.0000 0.0000 'International Tables Vol C Tables 4.2.6.8 and 6.1.1.4'
Br Br -0.2901 2.4595 'International Tables Vol C Tables 4.2.6.8 and 6.1.1.4'

loop_
_geom_angle_atom_site_label_1
_geom_angle_atom_site_label_2
_geom_angle_atom_site_label_3
_geom_angle
_geom_angle_site_symmetry_1
_geom_angle_site_symmetry_3
_geom_angle_publ_flag
C5 C6 C7 90.8(2) . . ?
C1 C6 C7 148.1(2) . . ?
C1 C6 C5 121.0(2) . . ?
C19 C24 C17 90.1(2) . . ?
C23 C24 C17 147.9(2) . . ?
C23 C24 C19 121.9(2) . . ?
C17 C18 C19 90.9(2) . . ?
C13 C18 C17 120.9(2) . . ?
C13 C18 C19 148.2(2) . . ?
C18 C17 C24 89.1(2) . . ?
C16 C17 C24 148.4(2) . . ?
C16 C17 C18 122.4(2) . . ?
C24 C19 C18 89.9(2) . . ?
C20 C19 C24 122.8(2) . . ?
C20 C19 C18 147.3(2) . . ?
C12 C7 C6 89.7(2) . . ?
C8 C7 C6 147.0(3) . . ?
C8 C7 C12 123.3(3) . . ?
C4 C3 H3 119.3 . . ?
C2 C3 H3 119.3 . . ?
C2 C3 C4 121.4(2) . . ?
C6 C5 C12 89.0(2) . . ?
C4 C5 C6 122.0(2) . . ?
C4 C5 C12 149.0(2) . . ?
C3 C4 H4 121.6 . . ?
C5 C4 C3 116.8(2) . . ?
C5 C4 H4 121.6 . . ?
C7 C12 C5 90.5(2) . . ?
C11 C12 C7 121.8(3) . . ?
C11 C12 C5 147.7(3) . . ?
C6 C1 Br1 121.71(19) . . ?
C6 C1 C2 118.0(2) . . ?
C2 C1 Br1 120.3(2) . . ?
C16 C15 H15 118.9 . . ?
C16 C15 C14 122.1(3) . . ?
C14 C15 H15 118.9 . . ?
C17 C16 C15 116.6(2) . . ?
C17 C16 H16 121.7 . . ?
C15 C16 H16 121.7 . . ?
C19 C20 H20 122.4 . . ?
C19 C20 C21 115.2(3) . . ?
C21 C20 H20 122.4 . . ?
C3 C2 C1 120.7(2) . . ?
C3 C2 H2 119.7 . . ?
C1 C2 H2 119.7 . . ?
C24 C23 H23 122.1 . . ?
C24 C23 C22 115.7(3) . . ?
C22 C23 H23 122.1 . . ?
C18 C13 Br2 121.8(2) . . ?
C18 C13 C14 117.8(2) . . ?
C14 C13 Br2 120.4(2) . . ?
C20 C21 H21 119.1 . . ?
C22 C21 C20 121.8(3) . . ?
C22 C21 H21 119.1 . . ?
C7 C8 H8 122.5 . . ?
C7 C8 C9 115.1(3) . . ?
C9 C8 H8 122.5 . . ?
C15 C14 C13 120.1(3) . . ?
C15 C14 H14 119.9 . . ?
C13 C14 H14 119.9 . . ?
C23 C22 H22 118.8 . . ?
C21 C22 C23 122.5(3) . . ?
C21 C22 H22 118.8 . . ?
C12 C11 H11 122.3 . . ?
C12 C11 C10 115.3(3) . . ?
C10 C11 H11 122.3 . . ?
C8 C9 H9 119.0 . . ?
C10 C9 C8 122.0(3) . . ?
C10 C9 H9 119.0 . . ?
C11 C10 H10 118.7 . . ?
C9 C10 C11 122.6(3) . . ?
C9 C10 H10 118.7 . . ?

loop_
_geom_bond_atom_site_label_1
_geom_bond_atom_site_label_2
_geom_bond_distance
_geom_bond_site_symmetry_2
_geom_bond_publ_flag
Br1 C1 1.889(3) . ?
Br2 C13 1.889(3) . ?
C6 C7 1.497(3) . ?
C6 C5 1.421(3) . ?
C6 C1 1.356(4) . ?
C24 C17 1.514(4) . ?
C24 C19 1.420(3) . ?
C24 C23 1.355(4) . ?
C18 C17 1.420(3) . ?
C18 C19 1.496(3) . ?
C18 C13 1.360(4) . ?
C17 C16 1.366(4) . ?
C19 C20 1.365(4) . ?
C7 C12 1.416(4) . ?
C7 C8 1.365(4) . ?
C3 H3 0.9500 . ?
C3 C4 1.415(4) . ?
C3 C2 1.384(4) . ?
C5 C4 1.359(4) . ?
C5 C12 1.512(4) . ?
C4 H4 0.9500 . ?
C12 C11 1.362(4) . ?
C1 C2 1.409(4) . ?
C15 H15 0.9500 . ?
C15 C16 1.388(4) . ?
C15 C14 1.404(4) . ?
C16 H16 0.9500 . ?
C20 H20 0.9500 . ?
C20 C21 1.415(4) . ?
C2 H2 0.9500 . ?
C23 H23 0.9500 . ?
C23 C22 1.413(4) . ?
C13 C14 1.410(4) . ?
C21 H21 0.9500 . ?
C21 C22 1.373(4) . ?
C8 H8 0.9500 . ?
C8 C9 1.407(4) . ?
C14 H14 0.9500 . ?
C22 H22 0.9500 . ?
C11 H11 0.9500 . ?
C11 C10 1.415(5) . ?
C9 H9 0.9500 . ?
C9 C10 1.374(5) . ?
C10 H10 0.9500 . ?

loop_
_geom_torsion_atom_site_label_1
_geom_torsion_atom_site_label_2
_geom_torsion_atom_site_label_3
_geom_torsion_atom_site_label_4
_geom_torsion
_geom_torsion_site_symmetry_1
_geom_torsion_site_symmetry_2
_geom_torsion_site_symmetry_3
_geom_torsion_site_symmetry_4
_geom_torsion_publ_flag
Br1 C1 C2 C3 -179.3(2) . . . . ?
Br2 C13 C14 C15 -179.5(2) . . . . ?
C6 C7 C12 C5 -0.73(19) . . . . ?
C6 C7 C12 C11 178.8(3) . . . . ?
C6 C7 C8 C9 -179.0(4) . . . . ?
C6 C5 C4 C3 1.3(4) . . . . ?
C6 C5 C12 C7 0.8(2) . . . . ?
C6 C5 C12 C11 -178.4(4) . . . . ?
C6 C1 C2 C3 0.0(4) . . . . ?
C24 C17 C16 C15 -178.6(4) . . . . ?
C24 C19 C20 C21 0.4(4) . . . . ?
C24 C23 C22 C21 0.1(4) . . . . ?
C18 C17 C16 C15 -0.8(4) . . . . ?
C18 C19 C20 C21 -178.0(4) . . . . ?
C18 C13 C14 C15 0.7(4) . . . . ?
C17 C24 C19 C18 -0.39(18) . . . . ?
C17 C24 C19 C20 -179.5(2) . . . . ?
C17 C24 C23 C22 178.3(4) . . . . ?
C17 C18 C19 C24 0.4(2) . . . . ?
C17 C18 C19 C20 179.1(4) . . . . ?
C17 C18 C13 Br2 179.28(18) . . . . ?
C17 C18 C13 C14 -1.0(4) . . . . ?
C19 C24 C17 C18 0.41(19) . . . . ?
C19 C24 C17 C16 178.6(4) . . . . ?
C19 C24 C23 C22 0.3(4) . . . . ?
C19 C18 C17 C24 -0.39(18) . . . . ?
C19 C18 C17 C16 -179.2(2) . . . . ?
C19 C18 C13 Br2 -0.1(6) . . . . ?
C19 C18 C13 C14 179.6(4) . . . . ?
C19 C20 C21 C22 -0.1(4) . . . . ?
C7 C6 C5 C4 179.3(2) . . . . ?
C7 C6 C5 C12 -0.72(18) . . . . ?
C7 C6 C1 Br1 -2.0(5) . . . . ?
C7 C6 C1 C2 178.7(4) . . . . ?
C7 C12 C11 C10 1.0(4) . . . . ?
C7 C8 C9 C10 0.8(4) . . . . ?
C5 C6 C7 C12 0.8(2) . . . . ?
C5 C6 C7 C8 179.5(4) . . . . ?
C5 C6 C1 Br1 -179.47(18) . . . . ?
C5 C6 C1 C2 1.2(4) . . . . ?
C5 C12 C11 C10 -180.0(4) . . . . ?
C4 C3 C2 C1 -0.7(4) . . . . ?
C4 C5 C12 C7 -179.3(4) . . . . ?
C4 C5 C12 C11 1.5(8) . . . . ?
C12 C7 C8 C9 -0.5(4) . . . . ?
C12 C5 C4 C3 -178.6(4) . . . . ?
C12 C11 C10 C9 -0.7(4) . . . . ?
C1 C6 C7 C12 -177.1(4) . . . . ?
C1 C6 C7 C8 1.7(7) . . . . ?
C1 C6 C5 C4 -2.0(4) . . . . ?
C1 C6 C5 C12 177.9(2) . . . . ?
C16 C15 C14 C13 -0.6(4) . . . . ?
C20 C21 C22 C23 -0.2(4) . . . . ?
C2 C3 C4 C5 0.0(4) . . . . ?
C23 C24 C17 C18 -177.9(4) . . . . ?
C23 C24 C17 C16 0.2(8) . . . . ?
C23 C24 C19 C18 178.6(3) . . . . ?
C23 C24 C19 C20 -0.6(4) . . . . ?
C13 C18 C17 C24 179.9(2) . . . . ?
C13 C18 C17 C16 1.1(4) . . . . ?
C13 C18 C19 C24 179.9(4) . . . . ?
C13 C18 C19 C20 -1.4(7) . . . . ?
C8 C7 C12 C5 -179.9(3) . . . . ?
C8 C7 C12 C11 -0.4(4) . . . . ?
C8 C9 C10 C11 -0.2(5) . . . . ?
C14 C15 C16 C17 0.6(4) . . . . ?
